data_7121895
loop_
_publ_author_name
'Bai, Yunping'
'Zhang, Jianying'
'Cui, Chunming'

_publ_section_title
;
 An arene-tethered silylene ligand enabling reversible dinitrogen binding
 to iron and catalytic silylation.
;
_journal_issue 58
_journal_name_full 'Chemical communications (Cambridge, England)'
_journal_page_first 8124
_journal_page_last 8127
_journal_paper_doi 10.1039/c8cc03734e
_journal_volume 54
_journal_year 2018
_chemical_formula_moiety 'C33 H51 Br2 Fe N3 Si, C7 H8'
_chemical_formula_sum 'C40 H59 Br2 Fe N3 Si'
_chemical_formula_weight 825.66
_space_group_crystal_system monoclinic
_space_group_IT_number 14
_space_group_name_Hall '-P 2yn'
_space_group_name_H-M_alt 'P 1 21/n 1'
_symmetry_space_group_name_Hall '-P 2yn'
_symmetry_space_group_name_H-M 'P 1 21/n 1'
_atom_sites_solution_hydrogens geom
_atom_sites_solution_primary dual
_audit_creation_date 2017-04-13
_audit_creation_method
;
Olex2 1.2
(compiled 2017.03.28 svn.r3405 for OlexSys, GUI svn.r5335)
;
_audit_update_record
;
2018-03-21 deposited with the CCDC.
2018-06-28 downloaded from the CCDC.
;
_cell_angle_alpha 90
_cell_angle_beta 97.503(6)
_cell_angle_gamma 90
_cell_formula_units_Z 4
_cell_length_a 12.408(4)
_cell_length_b 19.199(5)
_cell_length_c 17.680(6)
_cell_measurement_reflns_used 1683
_cell_measurement_temperature 113(2)
_cell_measurement_theta_max 25.4
_cell_measurement_theta_min 3.0
_cell_volume 4176(2)
_computing_cell_refinement 'CrystalClear-SM Expert 2.1 b42 (Rigaku, 2015)'
_computing_data_collection CrystalClear
_computing_data_reduction CrystalClear
_computing_molecular_graphics 'Olex2 (Dolomanov et al., 2009)'
_computing_publication_material 'Olex2 (Dolomanov et al., 2009)'
_computing_structure_refinement 'ShelXL (Sheldrick, 2015)'
_computing_structure_solution 'ShelXT (Sheldrick, 2015)'
_diffrn_ambient_temperature 386.3
_diffrn_measured_fraction_theta_full 0.998
_diffrn_measured_fraction_theta_max 0.996
_diffrn_measurement_device_type 'Rigaku Xtalab P200'
_diffrn_measurement_method '\w scans'
_diffrn_radiation_monochromator confocal
_diffrn_radiation_type MoK\a
_diffrn_radiation_wavelength 0.71073
_diffrn_reflns_av_R_equivalents 0.2476
_diffrn_reflns_av_unetI/netI 0.2809
_diffrn_reflns_Laue_measured_fraction_full 0.998
_diffrn_reflns_Laue_measured_fraction_max 0.996
_diffrn_reflns_limit_h_max 15
_diffrn_reflns_limit_h_min -16
_diffrn_reflns_limit_k_max 24
_diffrn_reflns_limit_k_min -24
_diffrn_reflns_limit_l_max 22
_diffrn_reflns_limit_l_min -22
_diffrn_reflns_number 44783
_diffrn_reflns_point_group_measured_fraction_full 0.998
_diffrn_reflns_point_group_measured_fraction_max 0.996
_diffrn_reflns_theta_full 25.242
_diffrn_reflns_theta_max 27.504
_diffrn_reflns_theta_min 3.016
_exptl_absorpt_coefficient_mu 2.333
_exptl_absorpt_correction_T_max 1.000
_exptl_absorpt_correction_T_min 0.830
_exptl_absorpt_correction_type multi-scan
_exptl_absorpt_process_details CrystalClear
_exptl_crystal_colour Colorless
_exptl_crystal_density_diffrn 1.313
_exptl_crystal_density_method "'not measured'"
_exptl_crystal_description Prism
_exptl_crystal_F_000 1720
_exptl_crystal_size_max 0.22
_exptl_crystal_size_mid 0.2
_exptl_crystal_size_min 0.18
_refine_diff_density_max 0.723
_refine_diff_density_min -0.601
_refine_diff_density_rms 0.105
_refine_ls_extinction_method none
_refine_ls_goodness_of_fit_ref 0.995
_refine_ls_hydrogen_treatment constr
_refine_ls_matrix_type full
_refine_ls_number_parameters 479
_refine_ls_number_reflns 9559
_refine_ls_number_restraints 100
_refine_ls_restrained_S_all 0.994
_refine_ls_R_factor_all 0.3038
_refine_ls_R_factor_gt 0.1076
_refine_ls_shift/su_max 0.006
_refine_ls_shift/su_mean 0.000
_refine_ls_structure_factor_coef Fsqd
_refine_ls_weighting_details 'w=1/[\s^2^(Fo^2^)+(0.0700P)^2^+16.4499P] where P=(Fo^2^+2Fc^2^)/3'
_refine_ls_weighting_scheme calc
_refine_ls_wR_factor_gt 0.1724
_refine_ls_wR_factor_ref 0.2438
_reflns_Friedel_coverage 0.000
_reflns_number_gt 3310
_reflns_number_total 9559
_reflns_threshold_expression 'I > 2\s(I)'
_cod_data_source_file c8cc03734e2.cif
_cod_data_source_block sa
_cod_depositor_comments 'Adding full bibliography for 7121893--7121897.cif.'
_cod_database_code 7121895
_shelx_shelxl_version_number 2014/8
_shelx_space_group_comment
;
The symmetry employed for this shelxl refinement is uniquely defined
by the following loop, which should always be used as a source of
symmetry information in preference to the above space-group names.
They are only intended as comments.
;
_shelx_estimated_absorpt_t_max 0.679
_shelx_estimated_absorpt_t_min 0.628
_olex2_refinement_description
;
1. Fixed Uiso
 At 1.2 times of:
  All C(H) groups, All C(H,H) groups
 At 1.5 times of:
  All C(H,H,H) groups
2. Restrained distances
 C34-C35 = C34'-C35'
 1.5 with sigma of 0.01
 C34-C36 \\sim C34-C40 \\sim C34'-C36' \\sim C34'-C40'
 with sigma of 0.01
3. Restrained planarity
 C34, C35, C36, C37, C38, C39, C40
 with sigma of 0.01
 C34', C35', C36', C37', C38', C39', C40'
 with sigma of 0.01
4. Uiso/Uaniso restraints and constraints
Uanis(C34) \\sim Ueq, Uanis(C35) \\sim Ueq, Uanis(C36) \\sim Ueq, Uanis(C37)
\\sim Ueq, Uanis(C38) \\sim Ueq, Uanis(C39) \\sim Ueq, Uanis(C40) \\sim Ueq,
Uanis(C34') \\sim Ueq, Uanis(C35') \\sim Ueq, Uanis(C36') \\sim Ueq,
Uanis(C37') \\sim Ueq, Uanis(C38') \\sim Ueq, Uanis(C39') \\sim Ueq,
Uanis(C40') \\sim Ueq: with sigma of 0.01 and sigma for terminal atoms of 0.02
5. Others
 Sof(C34')=Sof(H34D)=Sof(H34E)=Sof(H34F)=Sof(C35')=Sof(C36')=Sof(H36')=
 Sof(C37')=Sof(H37')=Sof(C38')=Sof(H38')=Sof(C39')=Sof(H39')=Sof(C40')=
 Sof(H40')=1-FVAR(1)
 Sof(C34)=Sof(H34A)=Sof(H34B)=Sof(H34C)=Sof(C35)=Sof(C36)=Sof(H36)=Sof(C37)=
 Sof(H37)=Sof(C38)=Sof(H38)=Sof(C39)=Sof(H39)=Sof(C40)=Sof(H40)=FVAR(1)
6.a Ternary CH refined with riding coordinates:
 C28(H28), C31(H31)
6.b Secondary CH2 refined with riding coordinates:
 C16(H16A,H16B)
6.c Aromatic/amide H refined with riding coordinates:
 C11(H11), C12(H12), C13(H13), C14(H14), C15(H15), C24(H24), C25(H25),
 C26(H26), C36(H36), C37(H37), C38(H38), C39(H39), C40(H40), C36'(H36'),
 C37'(H37'), C38'(H38'), C39'(H39'), C40'(H40')
6.d Fitted hexagon refined as free rotating group:
 C35(C36,C37,C38,C39,C40), C35'(C36',C37',C38',C39',C40')
6.e Idealised Me refined as rotating group:
 C3(H3A,H3B,H3C), C4(H4A,H4B,H4C), C5(H5A,H5B,H5C), C7(H7A,H7B,H7C), C8(H8A,
 H8B,H8C), C9(H9A,H9B,H9C), C19(H19A,H19B,H19C), C20(H20A,H20B,H20C), C21(H21A,
 H21B,H21C), C29(H29A,H29B,H29C), C30(H30A,H30B,H30C), C32(H32A,H32B,H32C),
 C33(H33A,H33B,H33C), C34(H34A,H34B,H34C), C34'(H34D,H34E,H34F)
;
_olex2_submission_special_instructions 'No special instructions were received'

loop_
_space_group_symop_operation_xyz
'x, y, z'
'-x+1/2, y+1/2, -z+1/2'
'-x, -y, -z'
'x-1/2, -y-1/2, z-1/2'

loop_
_atom_site_label
_atom_site_type_symbol
_atom_site_fract_x
_atom_site_fract_y
_atom_site_fract_z
_atom_site_U_iso_or_equiv
_atom_site_adp_type
_atom_site_occupancy
_atom_site_site_symmetry_order
_atom_site_calc_flag
_atom_site_refinement_flags_posn
_atom_site_refinement_flags_adp
_atom_site_refinement_flags_occupancy
_atom_site_disorder_assembly
_atom_site_disorder_group
Br1 Br 0.45538(11) 0.58598(5) 0.03821(8) 0.0700(5) Uani 1 1 d . . . . .
Br2 Br 0.21734(11) 0.45546(6) -0.05865(8) 0.0752(4) Uani 1 1 d . . . . .
Fe1 Fe 0.38509(12) 0.46517(7) 0.01896(9) 0.0510(5) Uani 1 1 d . . . . .
Si1 Si 0.3927(2) 0.39763(12) 0.13640(16) 0.0367(7) Uani 1 1 d . . . . .
N1 N 0.5216(6) 0.3908(4) 0.2000(4) 0.036(2) Uani 1 1 d . . . . .
N2 N 0.4467(6) 0.3089(3) 0.1317(4) 0.0310(18) Uani 1 1 d . . . . .
N3 N 0.0897(6) 0.3771(4) 0.1756(4) 0.0336(19) Uani 1 1 d . . . . .
C1 C 0.5349(8) 0.3246(5) 0.1793(5) 0.036(2) Uani 1 1 d . . . . .
C2 C 0.5894(8) 0.4344(5) 0.2561(6) 0.044(3) Uani 1 1 d . . . . .
C3 C 0.5365(9) 0.5052(5) 0.2524(8) 0.080(4) Uani 1 1 d . . . . .
H3A H 0.5370 0.5249 0.2013 0.119 Uiso 1 1 calc GR . . . .
H3B H 0.5768 0.5359 0.2903 0.119 Uiso 1 1 calc GR . . . .
H3C H 0.4613 0.5007 0.2631 0.119 Uiso 1 1 calc GR . . . .
C4 C 0.7021(8) 0.4436(6) 0.2370(8) 0.079(4) Uani 1 1 d . . . . .
H4A H 0.7406 0.3989 0.2426 0.118 Uiso 1 1 calc GR . . . .
H4B H 0.7407 0.4779 0.2715 0.118 Uiso 1 1 calc GR . . . .
H4C H 0.6991 0.4599 0.1842 0.118 Uiso 1 1 calc GR . . . .
C5 C 0.5908(15) 0.4048(7) 0.3351(8) 0.124(6) Uani 1 1 d . . . . .
H5A H 0.5160 0.3966 0.3452 0.185 Uiso 1 1 calc GR . . . .
H5B H 0.6264 0.4378 0.3726 0.185 Uiso 1 1 calc GR . . . .
H5C H 0.6308 0.3607 0.3388 0.185 Uiso 1 1 calc GR . . . .
C6 C 0.4186(7) 0.2454(4) 0.0868(5) 0.035(2) Uani 1 1 d . . . . .
C7 C 0.3276(8) 0.2661(5) 0.0239(6) 0.049(3) Uani 1 1 d . . . . .
H7A H 0.2701 0.2903 0.0466 0.074 Uiso 1 1 calc GR . . . .
H7B H 0.2975 0.2242 -0.0026 0.074 Uiso 1 1 calc GR . . . .
H7C H 0.3568 0.2970 -0.0125 0.074 Uiso 1 1 calc GR . . . .
C8 C 0.3766(9) 0.1910(5) 0.1385(6) 0.057(3) Uani 1 1 d . . . . .
H8A H 0.4355 0.1769 0.1779 0.086 Uiso 1 1 calc GR . . . .
H8B H 0.3504 0.1502 0.1081 0.086 Uiso 1 1 calc GR . . . .
H8C H 0.3168 0.2107 0.1627 0.086 Uiso 1 1 calc GR . . . .
C9 C 0.5131(8) 0.2169(5) 0.0494(6) 0.052(3) Uani 1 1 d . . . . .
H9A H 0.5445 0.2544 0.0217 0.079 Uiso 1 1 calc GR . . . .
H9B H 0.4869 0.1797 0.0136 0.079 Uiso 1 1 calc GR . . . .
H9C H 0.5686 0.1983 0.0886 0.079 Uiso 1 1 calc GR . . . .
C10 C 0.6281(7) 0.2789(5) 0.2044(6) 0.037(2) Uani 1 1 d . . . . .
C11 C 0.6221(8) 0.2317(5) 0.2634(6) 0.046(3) Uani 1 1 d . . . . .
H11 H 0.5582 0.2294 0.2877 0.056 Uiso 1 1 calc R . . . .
C12 C 0.7088(10) 0.1883(5) 0.2867(6) 0.060(3) Uani 1 1 d . . . . .
H12 H 0.7030 0.1548 0.3255 0.072 Uiso 1 1 calc R . . . .
C13 C 0.8038(9) 0.1931(5) 0.2544(7) 0.059(3) Uani 1 1 d . . . . .
H13 H 0.8648 0.1650 0.2725 0.071 Uiso 1 1 calc R . . . .
C14 C 0.8089(9) 0.2395(5) 0.1952(6) 0.053(3) Uani 1 1 d . . . . .
H14 H 0.8730 0.2418 0.1713 0.064 Uiso 1 1 calc R . . . .
C15 C 0.7232(8) 0.2819(5) 0.1707(6) 0.045(3) Uani 1 1 d . . . . .
H15 H 0.7286 0.3138 0.1303 0.054 Uiso 1 1 calc R . . . .
C16 C 0.2886(7) 0.3903(4) 0.2062(6) 0.038(2) Uani 1 1 d . . . . .
H16A H 0.2843 0.3402 0.2189 0.046 Uiso 1 1 calc R . . . .
H16B H 0.3207 0.4141 0.2535 0.046 Uiso 1 1 calc R . . . .
C17 C 0.1728(7) 0.4159(5) 0.1894(5) 0.033(2) Uani 1 1 d . . . . .
C18 C 0.1500(8) 0.4939(5) 0.1981(6) 0.048(3) Uani 1 1 d . . . . .
C19 C 0.0374(9) 0.5122(6) 0.1733(10) 0.113(6) Uani 1 1 d . . . . .
H19A H 0.0164 0.4957 0.1209 0.169 Uiso 1 1 calc GR . . . .
H19B H 0.0289 0.5629 0.1750 0.169 Uiso 1 1 calc GR . . . .
H19C H -0.0093 0.4903 0.2071 0.169 Uiso 1 1 calc GR . . . .
C20 C 0.2253(9) 0.5392(5) 0.1615(8) 0.083(4) Uani 1 1 d . . . . .
H20A H 0.3001 0.5311 0.1853 0.124 Uiso 1 1 calc GR . . . .
H20B H 0.2060 0.5881 0.1681 0.124 Uiso 1 1 calc GR . . . .
H20C H 0.2194 0.5283 0.1069 0.124 Uiso 1 1 calc GR . . . .
C21 C 0.1768(12) 0.5103(6) 0.2859(7) 0.092(5) Uani 1 1 d . . . . .
H21A H 0.1303 0.4819 0.3144 0.137 Uiso 1 1 calc GR . . . .
H21B H 0.1636 0.5597 0.2947 0.137 Uiso 1 1 calc GR . . . .
H21C H 0.2533 0.4993 0.3030 0.137 Uiso 1 1 calc GR . . . .
C22 C 0.0928(7) 0.3039(4) 0.1715(5) 0.029(2) Uani 1 1 d . . . . .
C23 C 0.0630(7) 0.2728(5) 0.0994(5) 0.035(2) Uani 1 1 d . . . . .
C24 C 0.0599(7) 0.2000(5) 0.0950(6) 0.039(2) Uani 1 1 d . . . . .
H24 H 0.0432 0.1780 0.0468 0.047 Uiso 1 1 calc R . . . .
C25 C 0.0809(8) 0.1601(5) 0.1601(7) 0.047(3) Uani 1 1 d . . . . .
H25 H 0.0787 0.1108 0.1565 0.056 Uiso 1 1 calc R . . . .
C26 C 0.1054(7) 0.1918(5) 0.2311(6) 0.044(3) Uani 1 1 d . . . . .
H26 H 0.1175 0.1636 0.2756 0.053 Uiso 1 1 calc R . . . .
C27 C 0.1125(6) 0.2633(4) 0.2380(5) 0.030(2) Uani 1 1 d . . . . .
C28 C 0.0280(7) 0.3188(5) 0.0298(5) 0.040(2) Uani 1 1 d . . . . .
H28 H 0.0787 0.3595 0.0322 0.048 Uiso 1 1 calc R . . . .
C29 C -0.0859(8) 0.3467(5) 0.0338(6) 0.055(3) Uani 1 1 d . . . . .
H29A H -0.1378 0.3080 0.0296 0.083 Uiso 1 1 calc GR . . . .
H29B H -0.1057 0.3795 -0.0083 0.083 Uiso 1 1 calc GR . . . .
H29C H -0.0877 0.3707 0.0825 0.083 Uiso 1 1 calc GR . . . .
C30 C 0.0316(8) 0.2825(5) -0.0460(6) 0.052(3) Uani 1 1 d . . . . .
H30A H 0.1048 0.2640 -0.0480 0.078 Uiso 1 1 calc GR . . . .
H30B H 0.0134 0.3159 -0.0876 0.078 Uiso 1 1 calc GR . . . .
H30C H -0.0211 0.2442 -0.0513 0.078 Uiso 1 1 calc GR . . . .
C31 C 0.1313(7) 0.2975(5) 0.3160(5) 0.039(2) Uani 1 1 d . . . . .
H31 H 0.1727 0.3414 0.3098 0.047 Uiso 1 1 calc R . . . .
C32 C 0.0234(9) 0.3190(7) 0.3411(6) 0.071(4) Uani 1 1 d . . . . .
H32A H -0.0219 0.3414 0.2985 0.106 Uiso 1 1 calc GR . . . .
H32B H 0.0367 0.3517 0.3839 0.106 Uiso 1 1 calc GR . . . .
H32C H -0.0140 0.2776 0.3572 0.106 Uiso 1 1 calc GR . . . .
C33 C 0.1992(9) 0.2548(5) 0.3768(6) 0.058(3) Uani 1 1 d . . . . .
H33A H 0.1610 0.2114 0.3853 0.088 Uiso 1 1 calc GR . . . .
H33B H 0.2108 0.2815 0.4245 0.088 Uiso 1 1 calc GR . . . .
H33C H 0.2696 0.2440 0.3601 0.088 Uiso 1 1 calc GR . . . .
C34 C 0.9218(13) 0.5158(10) 0.3922(10) 0.127(10) Uani 0.654(19) 1 d D U P A 1
H34A H 0.9891 0.5268 0.4256 0.191 Uiso 0.654(19) 1 calc GR . P A 1
H34B H 0.9117 0.5491 0.3499 0.191 Uiso 0.654(19) 1 calc GR . P A 1
H34C H 0.9266 0.4685 0.3719 0.191 Uiso 0.654(19) 1 calc GR . P A 1
C35 C 0.8279(10) 0.5201(6) 0.4366(7) 0.076(7) Uani 0.654(19) 1 d D U P A 1
C36 C 0.8042(12) 0.4641(6) 0.4814(8) 0.088(7) Uani 0.654(19) 1 d DG U P A 1
H36 H 0.8477 0.4233 0.4836 0.106 Uiso 0.654(19) 1 calc R . P A 1
C37 C 0.7167(13) 0.4679(8) 0.5229(8) 0.096(8) Uani 0.654(19) 1 d G U P A 1
H37 H 0.7004 0.4296 0.5535 0.115 Uiso 0.654(19) 1 calc R . P A 1
C38 C 0.6529(11) 0.5276(9) 0.5197(8) 0.101(8) Uani 0.654(19) 1 d G U P A 1
H38 H 0.5931 0.5301 0.5481 0.121 Uiso 0.654(19) 1 calc R . P A 1
C39 C 0.6767(12) 0.5836(7) 0.4749(10) 0.100(8) Uani 0.654(19) 1 d G U P A 1
H39 H 0.6331 0.6244 0.4726 0.120 Uiso 0.654(19) 1 calc R . P A 1
C40 C 0.7642(12) 0.5799(6) 0.4333(8) 0.075(8) Uani 0.654(19) 1 d DG U P A 1
H40 H 0.7804 0.6182 0.4027 0.090 Uiso 0.654(19) 1 calc R . P A 1
C34' C 0.620(2) 0.5622(17) 0.5400(18) 0.102(16) Uani 0.346(19) 1 d D U P A 2
H34D H 0.6358 0.6065 0.5666 0.153 Uiso 0.346(19) 1 calc GR . P A 2
H34E H 0.6124 0.5254 0.5774 0.153 Uiso 0.346(19) 1 calc GR . P A 2
H34F H 0.5514 0.5664 0.5054 0.153 Uiso 0.346(19) 1 calc GR . P A 2
C35' C 0.7094(19) 0.5444(11) 0.4952(13) 0.098(16) Uani 0.346(19) 1 d D U P A 2
C36' C 0.729(2) 0.5863(12) 0.4344(15) 0.082(16) Uani 0.346(19) 1 d DG U P A 2
H36' H 0.6849 0.6262 0.4214 0.099 Uiso 0.346(19) 1 calc R . P A 2
C37' C 0.813(3) 0.5699(17) 0.3924(16) 0.090(15) Uani 0.346(19) 1 d G U P A 2
H37' H 0.8260 0.5986 0.3508 0.108 Uiso 0.346(19) 1 calc R . P A 2
C38' C 0.877(2) 0.5117(19) 0.4113(19) 0.22(4) Uani 0.346(19) 1 d G U P A 2
H38' H 0.9343 0.5005 0.3826 0.263 Uiso 0.346(19) 1 calc R . P A 2
C39' C 0.858(3) 0.4697(17) 0.472(2) 0.17(3) Uani 0.346(19) 1 d G U P A 2
H39' H 0.9015 0.4299 0.4851 0.202 Uiso 0.346(19) 1 calc R . P A 2
C40' C 0.774(2) 0.4861(13) 0.5141(16) 0.088(15) Uani 0.346(19) 1 d DG U P A 2
H40' H 0.7605 0.4575 0.5557 0.106 Uiso 0.346(19) 1 calc R . P A 2

loop_
_atom_site_aniso_label
_atom_site_aniso_U_11
_atom_site_aniso_U_22
_atom_site_aniso_U_33
_atom_site_aniso_U_23
_atom_site_aniso_U_13
_atom_site_aniso_U_12
Br1 0.0926(9) 0.0301(5) 0.1005(10) 0.0019(6) 0.0625(8) -0.0028(6)
Br2 0.0891(10) 0.0636(8) 0.0681(9) 0.0085(7) -0.0078(7) 0.0005(7)
Fe1 0.0624(11) 0.0402(8) 0.0533(11) 0.0106(8) 0.0193(8) -0.0011(8)
Si1 0.0385(16) 0.0293(14) 0.0435(18) -0.0008(12) 0.0102(14) -0.0011(12)
N1 0.041(5) 0.030(4) 0.039(5) -0.007(4) 0.014(4) -0.002(4)
N2 0.040(5) 0.027(4) 0.027(5) -0.006(4) 0.009(4) -0.005(4)
N3 0.039(5) 0.031(4) 0.034(5) 0.004(4) 0.017(4) -0.001(4)
C1 0.042(6) 0.039(6) 0.031(6) 0.002(5) 0.018(5) -0.008(5)
C2 0.052(7) 0.041(6) 0.040(7) -0.005(5) 0.004(5) -0.011(5)
C3 0.069(8) 0.050(7) 0.112(12) -0.038(7) -0.015(8) 0.000(6)
C4 0.040(7) 0.083(9) 0.111(11) -0.043(8) 0.003(7) -0.019(6)
C5 0.221(19) 0.086(10) 0.065(11) -0.009(8) 0.020(11) -0.051(11)
C6 0.039(6) 0.028(5) 0.037(6) -0.004(4) 0.009(5) 0.001(4)
C7 0.050(7) 0.037(6) 0.061(8) -0.015(5) 0.011(6) -0.009(5)
C8 0.072(8) 0.034(6) 0.066(8) -0.004(5) 0.007(6) -0.017(5)
C9 0.049(7) 0.054(6) 0.055(7) -0.021(5) 0.008(6) 0.002(5)
C10 0.034(6) 0.040(6) 0.039(6) 0.000(5) 0.009(5) 0.007(5)
C11 0.050(7) 0.055(7) 0.036(7) 0.007(5) 0.011(5) -0.001(6)
C12 0.076(9) 0.050(7) 0.052(8) 0.010(6) 0.005(7) 0.013(6)
C13 0.048(7) 0.049(7) 0.079(9) -0.004(7) 0.005(7) 0.013(6)
C14 0.055(8) 0.052(7) 0.056(8) -0.005(6) 0.020(6) 0.004(6)
C15 0.046(7) 0.034(5) 0.055(7) -0.003(5) 0.010(6) 0.014(5)
C16 0.036(6) 0.031(5) 0.048(7) -0.005(5) 0.009(5) -0.006(4)
C17 0.035(6) 0.035(5) 0.033(6) -0.001(5) 0.015(5) 0.000(5)
C18 0.047(7) 0.028(5) 0.072(9) -0.008(5) 0.023(6) 0.003(5)
C19 0.048(8) 0.045(7) 0.24(2) -0.017(9) -0.005(10) 0.015(6)
C20 0.065(8) 0.042(7) 0.140(13) 0.007(8) 0.007(8) 0.009(6)
C21 0.130(12) 0.060(8) 0.088(11) -0.034(7) 0.024(9) 0.015(8)
C22 0.027(5) 0.022(5) 0.037(6) -0.002(5) 0.003(4) 0.003(4)
C23 0.036(6) 0.038(6) 0.033(6) 0.000(5) 0.009(5) 0.003(4)
C24 0.036(6) 0.034(6) 0.050(7) -0.009(5) 0.012(5) -0.007(4)
C25 0.048(7) 0.027(5) 0.069(9) 0.010(6) 0.023(6) -0.001(5)
C26 0.047(7) 0.040(6) 0.046(7) 0.008(5) 0.009(5) 0.005(5)
C27 0.021(5) 0.039(5) 0.029(6) 0.001(5) 0.003(4) 0.004(4)
C28 0.038(6) 0.050(6) 0.031(6) -0.005(5) 0.003(5) 0.001(5)
C29 0.057(7) 0.053(6) 0.054(8) 0.014(6) 0.001(6) 0.018(6)
C30 0.055(7) 0.064(7) 0.037(7) 0.010(6) 0.009(5) 0.006(6)
C31 0.040(6) 0.045(6) 0.031(6) 0.012(5) 0.002(5) 0.004(5)
C32 0.067(8) 0.112(10) 0.036(7) -0.019(7) 0.015(6) 0.003(7)
C33 0.067(8) 0.066(7) 0.037(7) 0.000(6) -0.014(6) -0.007(6)
C34 0.120(16) 0.150(18) 0.116(16) -0.017(13) 0.028(14) -0.035(13)
C35 0.075(10) 0.077(10) 0.073(10) -0.005(8) 0.001(8) -0.008(8)
C36 0.087(10) 0.088(10) 0.090(10) 0.022(8) 0.010(9) 0.002(8)
C37 0.092(11) 0.110(11) 0.084(11) 0.018(8) 0.009(8) -0.012(9)
C38 0.094(11) 0.124(12) 0.089(11) -0.026(9) 0.024(9) 0.009(9)
C39 0.097(11) 0.086(10) 0.109(11) -0.025(9) -0.012(9) 0.009(8)
C40 0.076(10) 0.068(10) 0.079(11) 0.005(8) -0.004(8) -0.021(8)
C34' 0.11(2) 0.09(2) 0.11(2) -0.028(16) 0.000(17) 0.017(16)
C35' 0.098(18) 0.095(18) 0.097(18) -0.004(10) 0.004(10) -0.004(10)
C36' 0.083(17) 0.079(18) 0.082(18) 0.010(10) 0.002(10) -0.018(9)
C37' 0.092(17) 0.086(16) 0.090(17) -0.010(9) 0.004(10) -0.004(9)
C38' 0.22(4) 0.22(4) 0.22(4) 0.000(10) 0.027(11) -0.004(10)
C39' 0.17(3) 0.17(3) 0.17(3) 0.011(10) 0.017(11) -0.007(10)
C40' 0.094(17) 0.086(17) 0.083(17) 0.007(10) 0.008(10) 0.004(10)

loop_
_atom_type_symbol
_atom_type_description
_atom_type_scat_dispersion_real
_atom_type_scat_dispersion_imag
_atom_type_scat_source
C C 0.0033 0.0016 'International Tables Vol C Tables 4.2.6.8 and 6.1.1.4'
H H 0.0000 0.0000 'International Tables Vol C Tables 4.2.6.8 and 6.1.1.4'
Br Br -0.2901 2.4595 'International Tables Vol C Tables 4.2.6.8 and 6.1.1.4'
Fe Fe 0.3463 0.8444 'International Tables Vol C Tables 4.2.6.8 and 6.1.1.4'
N N 0.0061 0.0033 'International Tables Vol C Tables 4.2.6.8 and 6.1.1.4'
Si Si 0.0817 0.0704 'International Tables Vol C Tables 4.2.6.8 and 6.1.1.4'

loop_
_geom_angle_atom_site_label_1
_geom_angle_atom_site_label_2
_geom_angle_atom_site_label_3
_geom_angle
_geom_angle_site_symmetry_3
Fe1 Br1 Fe1 82.08(6) 3_665
Br1 Fe1 Br1 97.92(6) 3_665
Br2 Fe1 Br1 115.02(7) .
Br2 Fe1 Br1 114.54(8) 3_665
Br2 Fe1 Si1 112.85(9) .
Si1 Fe1 Br1 100.84(8) 3_665
Si1 Fe1 Br1 113.93(9) .
N1 Si1 Fe1 119.6(2) .
N1 Si1 N2 70.6(3) .
N1 Si1 C1 35.5(3) .
N1 Si1 C16 102.0(4) .
N2 Si1 Fe1 115.4(2) .
N2 Si1 C1 35.1(3) .
N2 Si1 C16 104.1(4) .
C1 Si1 Fe1 123.1(2) .
C16 Si1 Fe1 129.6(3) .
C16 Si1 C1 107.3(4) .
C1 N1 Si1 91.7(6) .
C1 N1 C2 130.0(8) .
C2 N1 Si1 138.3(6) .
C1 N2 Si1 92.1(5) .
C1 N2 C6 130.4(7) .
C6 N2 Si1 136.9(6) .
C17 N3 C22 124.7(8) .
N1 C1 Si1 52.8(5) .
N1 C1 C10 127.1(9) .
N2 C1 Si1 52.8(4) .
N2 C1 N1 105.5(8) .
N2 C1 C10 127.4(8) .
C10 C1 Si1 177.8(7) .
N1 C2 C3 106.0(8) .
N1 C2 C4 112.6(8) .
N1 C2 C5 110.2(8) .
C3 C2 C5 109.5(10) .
C4 C2 C3 107.5(9) .
C4 C2 C5 110.9(11) .
C2 C3 H3A 109.5 .
C2 C3 H3B 109.5 .
C2 C3 H3C 109.5 .
H3A C3 H3B 109.5 .
H3A C3 H3C 109.5 .
H3B C3 H3C 109.5 .
C2 C4 H4A 109.5 .
C2 C4 H4B 109.5 .
C2 C4 H4C 109.5 .
H4A C4 H4B 109.5 .
H4A C4 H4C 109.5 .
H4B C4 H4C 109.5 .
C2 C5 H5A 109.5 .
C2 C5 H5B 109.5 .
C2 C5 H5C 109.5 .
H5A C5 H5B 109.5 .
H5A C5 H5C 109.5 .
H5B C5 H5C 109.5 .
N2 C6 C7 106.1(7) .
N2 C6 C8 108.7(7) .
N2 C6 C9 113.0(7) .
C8 C6 C7 109.6(8) .
C9 C6 C7 108.3(8) .
C9 C6 C8 111.0(8) .
C6 C7 H7A 109.5 .
C6 C7 H7B 109.5 .
C6 C7 H7C 109.5 .
H7A C7 H7B 109.5 .
H7A C7 H7C 109.5 .
H7B C7 H7C 109.5 .
C6 C8 H8A 109.5 .
C6 C8 H8B 109.5 .
C6 C8 H8C 109.5 .
H8A C8 H8B 109.5 .
H8A C8 H8C 109.5 .
H8B C8 H8C 109.5 .
C6 C9 H9A 109.5 .
C6 C9 H9B 109.5 .
C6 C9 H9C 109.5 .
H9A C9 H9B 109.5 .
H9A C9 H9C 109.5 .
H9B C9 H9C 109.5 .
C11 C10 C1 119.8(8) .
C15 C10 C1 121.5(9) .
C15 C10 C11 118.7(9) .
C10 C11 H11 120.0 .
C12 C11 C10 120.0(9) .
C12 C11 H11 120.0 .
C11 C12 H12 119.6 .
C13 C12 C11 120.7(10) .
C13 C12 H12 119.6 .
C12 C13 H13 120.6 .
C12 C13 C14 118.9(10) .
C14 C13 H13 120.6 .
C13 C14 H14 119.5 .
C15 C14 C13 121.0(10) .
C15 C14 H14 119.5 .
C10 C15 H15 119.7 .
C14 C15 C10 120.6(10) .
C14 C15 H15 119.7 .
Si1 C16 H16A 106.4 .
Si1 C16 H16B 106.4 .
H16A C16 H16B 106.4 .
C17 C16 Si1 123.9(7) .
C17 C16 H16A 106.4 .
C17 C16 H16B 106.4 .
N3 C17 C16 125.1(8) .
N3 C17 C18 115.8(8) .
C16 C17 C18 118.7(8) .
C17 C18 C21 106.0(8) .
C19 C18 C17 112.9(9) .
C19 C18 C20 111.2(10) .
C19 C18 C21 108.7(10) .
C20 C18 C17 113.2(8) .
C20 C18 C21 104.4(10) .
C18 C19 H19A 109.5 .
C18 C19 H19B 109.5 .
C18 C19 H19C 109.5 .
H19A C19 H19B 109.5 .
H19A C19 H19C 109.5 .
H19B C19 H19C 109.5 .
C18 C20 H20A 109.5 .
C18 C20 H20B 109.5 .
C18 C20 H20C 109.5 .
H20A C20 H20B 109.5 .
H20A C20 H20C 109.5 .
H20B C20 H20C 109.5 .
C18 C21 H21A 109.5 .
C18 C21 H21B 109.5 .
C18 C21 H21C 109.5 .
H21A C21 H21B 109.5 .
H21A C21 H21C 109.5 .
H21B C21 H21C 109.5 .
N3 C22 C23 117.5(8) .
C27 C22 N3 121.0(8) .
C27 C22 C23 121.1(8) .
C22 C23 C28 119.7(8) .
C24 C23 C22 118.3(9) .
C24 C23 C28 121.9(9) .
C23 C24 H24 119.8 .
C25 C24 C23 120.4(9) .
C25 C24 H24 119.8 .
C24 C25 H25 119.8 .
C24 C25 C26 120.4(9) .
C26 C25 H25 119.8 .
C25 C26 H26 119.4 .
C27 C26 C25 121.2(9) .
C27 C26 H26 119.4 .
C22 C27 C31 120.6(8) .
C26 C27 C22 118.4(8) .
C26 C27 C31 120.7(8) .
C23 C28 H28 107.8 .
C29 C28 C23 109.5(8) .
C29 C28 H28 107.8 .
C30 C28 C23 114.0(8) .
C30 C28 H28 107.8 .
C30 C28 C29 109.7(8) .
C28 C29 H29A 109.5 .
C28 C29 H29B 109.5 .
C28 C29 H29C 109.5 .
H29A C29 H29B 109.5 .
H29A C29 H29C 109.5 .
H29B C29 H29C 109.5 .
C28 C30 H30A 109.5 .
C28 C30 H30B 109.5 .
C28 C30 H30C 109.5 .
H30A C30 H30B 109.5 .
H30A C30 H30C 109.5 .
H30B C30 H30C 109.5 .
C27 C31 H31 106.7 .
C27 C31 C32 110.3(8) .
C32 C31 H31 106.7 .
C33 C31 C27 114.6(8) .
C33 C31 H31 106.7 .
C33 C31 C32 111.5(9) .
C31 C32 H32A 109.5 .
C31 C32 H32B 109.5 .
C31 C32 H32C 109.5 .
H32A C32 H32B 109.5 .
H32A C32 H32C 109.5 .
H32B C32 H32C 109.5 .
C31 C33 H33A 109.5 .
C31 C33 H33B 109.5 .
C31 C33 H33C 109.5 .
H33A C33 H33B 109.5 .
H33A C33 H33C 109.5 .
H33B C33 H33C 109.5 .
H34A C34 H34B 109.5 .
H34A C34 H34C 109.5 .
H34B C34 H34C 109.5 .
C35 C34 H34A 109.5 .
C35 C34 H34B 109.5 .
C35 C34 H34C 109.5 .
C36 C35 C34 119.7(4) .
C36 C35 C40 120.0 .
C40 C35 C34 120.3(4) .
C35 C36 H36 120.0 .
C37 C36 C35 120.0 .
C37 C36 H36 120.0 .
C36 C37 H37 120.0 .
C36 C37 C38 120.0 .
C38 C37 H37 120.0 .
C37 C38 H38 120.0 .
C39 C38 C37 120.0 .
C39 C38 H38 120.0 .
C38 C39 H39 120.0 .
C40 C39 C38 120.0 .
C40 C39 H39 120.0 .
C35 C40 H40 120.0 .
C39 C40 C35 120.0 .
C39 C40 H40 120.0 .
H34D C34' H34E 109.5 .
H34D C34' H34F 109.5 .
H34E C34' H34F 109.5 .
C35' C34' H34D 109.5 .
C35' C34' H34E 109.5 .
C35' C34' H34F 109.5 .
C36' C35' C34' 119.8(4) .
C36' C35' C40' 120.0 .
C40' C35' C34' 120.2(4) .
C35' C36' H36' 120.0 .
C35' C36' C37' 120.0 .
C37' C36' H36' 120.0 .
C36' C37' H37' 120.0 .
C38' C37' C36' 120.0 .
C38' C37' H37' 120.0 .
C37' C38' H38' 120.0 .
C39' C38' C37' 120.0 .
C39' C38' H38' 120.0 .
C38' C39' H39' 120.0 .
C40' C39' C38' 120.0 .
C40' C39' H39' 120.0 .
C35' C40' H40' 120.0 .
C39' C40' C35' 120.0 .
C39' C40' H40' 120.0 .

loop_
_geom_bond_atom_site_label_1
_geom_bond_atom_site_label_2
_geom_bond_distance
_geom_bond_site_symmetry_2
Br1 Fe1 2.4856(18) .
Br1 Fe1 2.5350(19) 3_665
Br2 Fe1 2.346(2) .
Fe1 Br1 2.5349(19) 3_665
Fe1 Si1 2.440(3) .
Si1 N1 1.836(8) .
Si1 N2 1.836(7) .
Si1 C1 2.304(10) .
Si1 C16 1.904(9) .
N1 C1 1.340(11) .
N1 C2 1.475(11) .
N2 C1 1.325(11) .
N2 C6 1.472(10) .
N3 C17 1.269(10) .
N3 C22 1.408(10) .
C1 C10 1.472(13) .
C2 C3 1.505(13) .
C2 C4 1.492(14) .
C2 C5 1.506(16) .
C3 H3A 0.9800 .
C3 H3B 0.9800 .
C3 H3C 0.9800 .
C4 H4A 0.9800 .
C4 H4B 0.9800 .
C4 H4C 0.9800 .
C5 H5A 0.9800 .
C5 H5B 0.9800 .
C5 H5C 0.9800 .
C6 C7 1.530(13) .
C6 C8 1.524(12) .
C6 C9 1.521(12) .
C7 H7A 0.9800 .
C7 H7B 0.9800 .
C7 H7C 0.9800 .
C8 H8A 0.9800 .
C8 H8B 0.9800 .
C8 H8C 0.9800 .
C9 H9A 0.9800 .
C9 H9B 0.9800 .
C9 H9C 0.9800 .
C10 C11 1.392(12) .
C10 C15 1.391(12) .
C11 H11 0.9500 .
C11 C12 1.381(13) .
C12 H12 0.9500 .
C12 C13 1.379(14) .
C13 H13 0.9500 .
C13 C14 1.381(14) .
C14 H14 0.9500 .
C14 C15 1.364(13) .
C15 H15 0.9500 .
C16 H16A 0.9900 .
C16 H16B 0.9900 .
C16 C17 1.511(12) .
C17 C18 1.535(12) .
C18 C19 1.452(14) .
C18 C20 1.486(14) .
C18 C21 1.575(16) .
C19 H19A 0.9800 .
C19 H19B 0.9800 .
C19 H19C 0.9800 .
C20 H20A 0.9800 .
C20 H20B 0.9800 .
C20 H20C 0.9800 .
C21 H21A 0.9800 .
C21 H21B 0.9800 .
C21 H21C 0.9800 .
C22 C23 1.413(12) .
C22 C27 1.404(12) .
C23 C24 1.399(12) .
C23 C28 1.532(12) .
C24 H24 0.9500 .
C24 C25 1.380(13) .
C25 H25 0.9500 .
C25 C26 1.391(13) .
C26 H26 0.9500 .
C26 C27 1.381(12) .
C27 C31 1.517(12) .
C28 H28 1.0000 .
C28 C29 1.523(12) .
C28 C30 1.515(13) .
C29 H29A 0.9800 .
C29 H29B 0.9800 .
C29 H29C 0.9800 .
C30 H30A 0.9800 .
C30 H30B 0.9800 .
C30 H30C 0.9800 .
C31 H31 1.0000 .
C31 C32 1.522(13) .
C31 C33 1.517(13) .
C32 H32A 0.9800 .
C32 H32B 0.9800 .
C32 H32C 0.9800 .
C33 H33A 0.9800 .
C33 H33B 0.9800 .
C33 H33C 0.9800 .
C34 H34A 0.9800 .
C34 H34B 0.9800 .
C34 H34C 0.9800 .
C34 C35 1.490(8) .
C35 C36 1.3900 .
C35 C40 1.3900 .
C36 H36 0.9500 .
C36 C37 1.3900 .
C37 H37 0.9500 .
C37 C38 1.3900 .
C38 H38 0.9500 .
C38 C39 1.3900 .
C39 H39 0.9500 .
C39 C40 1.3900 .
C40 H40 0.9500 .
C34' H34D 0.9800 .
C34' H34E 0.9800 .
C34' H34F 0.9800 .
C34' C35' 1.489(8) .
C35' C36' 1.3900 .
C35' C40' 1.3900 .
C36' H36' 0.9500 .
C36' C37' 1.3900 .
C37' H37' 0.9500 .
C37' C38' 1.3900 .
C38' H38' 0.9500 .
C38' C39' 1.3900 .
C39' H39' 0.9500 .
C39' C40' 1.3900 .
C40' H40' 0.9500 .

loop_
_geom_torsion_atom_site_label_1
_geom_torsion_atom_site_label_2
_geom_torsion_atom_site_label_3
_geom_torsion_atom_site_label_4
_geom_torsion
Fe1 Si1 N1 C1 -106.7(5)
Fe1 Si1 N1 C2 75.8(9)
Fe1 Si1 N2 C1 112.2(5)
Fe1 Si1 N2 C6 -59.7(8)
Si1 N1 C1 N2 -2.8(7)
Si1 N1 C1 C10 177.3(8)
Si1 N1 C2 C3 -5.7(13)
Si1 N1 C2 C4 -122.9(10)
Si1 N1 C2 C5 112.7(11)
Si1 N2 C1 N1 2.8(7)
Si1 N2 C1 C10 -177.3(8)
Si1 N2 C6 C7 8.0(11)
Si1 N2 C6 C8 -109.8(9)
Si1 N2 C6 C9 126.6(8)
Si1 C16 C17 N3 107.2(9)
Si1 C16 C17 C18 -80.0(10)
N1 Si1 N2 C1 -2.1(5)
N1 Si1 N2 C6 -174.0(9)
N1 C1 C10 C11 97.7(11)
N1 C1 C10 C15 -81.9(12)
N2 Si1 N1 C1 2.1(5)
N2 Si1 N1 C2 -175.5(9)
N2 C1 C10 C11 -82.2(12)
N2 C1 C10 C15 98.2(11)
N3 C17 C18 C19 -12.1(14)
N3 C17 C18 C20 -139.5(10)
N3 C17 C18 C21 106.8(10)
N3 C22 C23 C24 -176.6(7)
N3 C22 C23 C28 -0.6(12)
N3 C22 C27 C26 174.5(8)
N3 C22 C27 C31 -0.2(12)
C1 Si1 N1 C2 -177.6(12)
C1 Si1 N2 C6 -171.9(11)
C1 N1 C2 C3 177.5(9)
C1 N1 C2 C4 60.3(13)
C1 N1 C2 C5 -64.1(13)
C1 N2 C6 C7 -161.3(8)
C1 N2 C6 C8 80.9(11)
C1 N2 C6 C9 -42.7(12)
C1 C10 C11 C12 179.4(9)
C1 C10 C15 C14 179.5(9)
C2 N1 C1 Si1 177.9(10)
C2 N1 C1 N2 175.0(8)
C2 N1 C1 C10 -4.9(14)
C6 N2 C1 Si1 172.7(10)
C6 N2 C1 N1 175.6(8)
C6 N2 C1 C10 -4.5(14)
C10 C11 C12 C13 2.8(16)
C11 C10 C15 C14 -0.1(14)
C11 C12 C13 C14 -3.5(17)
C12 C13 C14 C15 2.5(16)
C13 C14 C15 C10 -0.7(15)
C15 C10 C11 C12 -1.0(15)
C16 Si1 N1 C1 103.0(5)
C16 Si1 N1 C2 -74.6(9)
C16 Si1 N2 C1 -100.1(6)
C16 Si1 N2 C6 88.0(8)
C16 C17 C18 C19 174.4(10)
C16 C17 C18 C20 47.1(13)
C16 C17 C18 C21 -66.7(11)
C17 N3 C22 C23 -111.7(10)
C17 N3 C22 C27 75.5(11)
C22 N3 C17 C16 -1.8(14)
C22 N3 C17 C18 -174.8(8)
C22 C23 C24 C25 2.7(13)
C22 C23 C28 C29 -74.4(10)
C22 C23 C28 C30 162.3(8)
C22 C27 C31 C32 79.6(10)
C22 C27 C31 C33 -153.6(8)
C23 C22 C27 C26 2.0(12)
C23 C22 C27 C31 -172.7(8)
C23 C24 C25 C26 0.0(14)
C24 C23 C28 C29 101.5(10)
C24 C23 C28 C30 -21.9(12)
C24 C25 C26 C27 -1.9(14)
C25 C26 C27 C22 0.9(13)
C25 C26 C27 C31 175.6(8)
C26 C27 C31 C32 -95.0(10)
C26 C27 C31 C33 31.8(12)
C27 C22 C23 C24 -3.8(13)
C27 C22 C23 C28 172.2(8)
C28 C23 C24 C25 -173.1(8)
C34 C35 C36 C37 180.00(9)
C34 C35 C40 C39 180.00(9)
C35 C36 C37 C38 0.0
C36 C35 C40 C39 0.0
C36 C37 C38 C39 0.0
C37 C38 C39 C40 0.0
C38 C39 C40 C35 0.0
C40 C35 C36 C37 0.0
C34' C35' C36' C37' 180.00(9)
C34' C35' C40' C39' 180.00(9)
C35' C36' C37' C38' 0.0
C36' C35' C40' C39' 0.0
C36' C37' C38' C39' 0.0
C37' C38' C39' C40' 0.0
C38' C39' C40' C35' 0.0
C40' C35' C36' C37' 0.0
